data_7132192
loop_
_publ_author_name
'Mondal, Sudeshna'
'Giri, Chandan Kumar'
'Baidya, Mahiuddin'

_publ_section_title
;
 Enaminone-directed ruthenium(II)-catalyzed C--H activation and annulation
 of arenes with diazonaphthoquinones for polycyclic benzocoumarins
;
_journal_name_full 'Chemical Communications'
_journal_paper_doi 10.1039/D3CC03999D
_journal_year 2023
_chemical_formula_sum 'C18 H9 F3 O2'
_chemical_formula_weight 314.25
_space_group_crystal_system triclinic
_space_group_IT_number 2
_space_group_name_Hall '-P 1'
_space_group_name_H-M_alt 'P -1'
_atom_sites_solution_hydrogens geom
_audit_creation_method SHELXL-2019/3
_audit_update_record
;
2023-07-24 deposited with the CCDC.	2023-10-05 downloaded from the CCDC.
;
_cell_angle_alpha 103.951(3)
_cell_angle_beta 106.880(3)
_cell_angle_gamma 91.212(3)
_cell_formula_units_Z 6
_cell_length_a 10.9295(9)
_cell_length_b 11.7939(9)
_cell_length_c 17.2156(13)
_cell_measurement_reflns_used 4383
_cell_measurement_temperature 298(2)
_cell_measurement_theta_max 25.29
_cell_measurement_theta_min 2.98
_cell_volume 2050.9(3)
_computing_cell_refinement 'APEX4/SAINT (Bruker, 2021)'
_computing_data_collection 'APEX4(Bruker, 2021)'
_computing_data_reduction 'SAINT/XPREP (Bruker, 2021)'
_computing_molecular_graphics 'ORTEP3 (Farrugia, 2012)'
_computing_structure_refinement 'SHELXL-2019/2 (Sheldrick, 2019)'
_computing_structure_solution 'SHELXT 2018/2 (Sheldrick, 2018)'
_diffrn_ambient_temperature 298(2)
_diffrn_measured_fraction_theta_full 0.999
_diffrn_measured_fraction_theta_max 0.999
_diffrn_measurement_device_type 'Bruker D8 Venture Diffractometer'
_diffrn_measurement_method '\f and \w scans'
_diffrn_radiation_type MoK\a
_diffrn_radiation_wavelength 0.71073
_diffrn_reflns_av_R_equivalents 0.2233
_diffrn_reflns_av_unetI/netI 0.0905
_diffrn_reflns_Laue_measured_fraction_full 0.999
_diffrn_reflns_Laue_measured_fraction_max 0.999
_diffrn_reflns_limit_h_max 12
_diffrn_reflns_limit_h_min -12
_diffrn_reflns_limit_k_max 14
_diffrn_reflns_limit_k_min -14
_diffrn_reflns_limit_l_max 20
_diffrn_reflns_limit_l_min -20
_diffrn_reflns_number 73634
_diffrn_reflns_point_group_measured_fraction_full 0.999
_diffrn_reflns_point_group_measured_fraction_max 0.999
_diffrn_reflns_theta_full 25.000
_diffrn_reflns_theta_max 25.000
_diffrn_reflns_theta_min 2.453
_diffrn_source 'fine focus sealed tube'
_exptl_absorpt_coefficient_mu 0.126
_exptl_absorpt_correction_T_max 0.7452
_exptl_absorpt_correction_T_min 0.6607
_exptl_absorpt_correction_type multi-scan
_exptl_absorpt_process_details 'SADABS-2016/2 - Bruker AXS'
_exptl_crystal_colour colorless
_exptl_crystal_density_diffrn 1.527
_exptl_crystal_description block
_exptl_crystal_F_000 960
_exptl_crystal_size_max 0.207
_exptl_crystal_size_mid 0.119
_exptl_crystal_size_min 0.049
_refine_diff_density_max 0.322
_refine_diff_density_min -0.479
_refine_diff_density_rms 0.118
_refine_ls_extinction_method none
_refine_ls_goodness_of_fit_ref 1.119
_refine_ls_hydrogen_treatment constr
_refine_ls_matrix_type full
_refine_ls_number_parameters 678
_refine_ls_number_reflns 7202
_refine_ls_number_restraints 204
_refine_ls_restrained_S_all 1.117
_refine_ls_R_factor_all 0.2058
_refine_ls_R_factor_gt 0.1169
_refine_ls_shift/su_max 0.001
_refine_ls_shift/su_mean 0.000
_refine_ls_structure_factor_coef Fsqd
_refine_ls_weighting_details 'w=1/[\s^2^(Fo^2^)+(0.1699P)^2^+0.8357P] where P=(Fo^2^+2Fc^2^)/3'
_refine_ls_weighting_scheme calc
_refine_ls_wR_factor_gt 0.2837
_refine_ls_wR_factor_ref 0.3493
_reflns_Friedel_coverage 0.000
_reflns_number_gt 3729
_reflns_number_total 7202
_reflns_threshold_expression 'I > 2\s(I)'
_cod_data_source_file d3cc03999d2.cif
_cod_data_source_block shelx
_cod_database_code 7132192
_shelx_shelxl_version_number 2019/3
_shelx_space_group_comment
;
The symmetry employed for this shelxl refinement is uniquely defined
by the following loop, which should always be used as a source of
symmetry information in preference to the above space-group names.
They are only intended as comments.
;
_shelx_estimated_absorpt_t_min 0.974
_shelx_estimated_absorpt_t_max 0.994

loop_
_space_group_symop_operation_xyz
'x, y, z'
'-x, -y, -z'

loop_
_atom_site_label
_atom_site_type_symbol
_atom_site_fract_x
_atom_site_fract_y
_atom_site_fract_z
_atom_site_U_iso_or_equiv
_atom_site_adp_type
_atom_site_occupancy
_atom_site_site_symmetry_order
_atom_site_calc_flag
_atom_site_refinement_flags_posn
_atom_site_refinement_flags_adp
_atom_site_refinement_flags_occupancy
_atom_site_disorder_assembly
_atom_site_disorder_group
C1 C 0.5495(8) 0.2804(8) 0.5045(6) 0.103(4) Uani 1 1 d D U . . .
C2 C 0.5138(8) 0.2038(8) 0.4166(5) 0.064(2) Uani 1 1 d . . . . .
C3 C 0.4754(9) 0.0848(9) 0.3979(6) 0.082(3) Uani 1 1 d . . . . .
H3 H 0.468314 0.051404 0.440291 0.098 Uiso 1 1 calc R U . . .
C4 C 0.4480(8) 0.0169(8) 0.3178(7) 0.078(3) Uani 1 1 d . . . . .
H4 H 0.426153 -0.063409 0.306076 0.094 Uiso 1 1 calc R U . . .
C5 C 0.4527(6) 0.0673(6) 0.2537(5) 0.0524(18) Uani 1 1 d . . . . .
C6 C 0.4342(7) -0.0127(7) 0.1702(5) 0.061(2) Uani 1 1 d . . . . .
C7 C 0.4809(6) 0.1552(5) 0.1231(4) 0.0435(16) Uani 1 1 d . . . . .
C8 C 0.5016(7) 0.1849(7) 0.0540(4) 0.058(2) Uani 1 1 d . . . . .
H8 H 0.502814 0.127095 0.006780 0.069 Uiso 1 1 calc R U . . .
C9 C 0.5197(7) 0.2981(7) 0.0575(4) 0.0539(19) Uani 1 1 d . . . . .
H9 H 0.538294 0.318185 0.012858 0.065 Uiso 1 1 calc R U . . .
C10 C 0.5120(6) 0.3891(6) 0.1256(4) 0.0441(16) Uani 1 1 d . . . . .
C11 C 0.5189(7) 0.5074(7) 0.1243(5) 0.059(2) Uani 1 1 d . . . . .
H11 H 0.538328 0.527548 0.079941 0.071 Uiso 1 1 calc R U . . .
C12 C 0.4981(8) 0.5931(6) 0.1859(5) 0.067(2) Uani 1 1 d . . . . .
H12 H 0.504752 0.671259 0.184344 0.080 Uiso 1 1 calc R U . . .
C13 C 0.4665(7) 0.5630(6) 0.2514(5) 0.0583(19) Uani 1 1 d . . . . .
H13 H 0.447270 0.621283 0.291959 0.070 Uiso 1 1 calc R U . . .
C14 C 0.4631(6) 0.4503(5) 0.2576(4) 0.0459(16) Uani 1 1 d . . . . .
H14 H 0.444683 0.433700 0.303344 0.055 Uiso 1 1 calc R U . . .
C15 C 0.4870(6) 0.3575(5) 0.1956(4) 0.0365(14) Uani 1 1 d . . . . .
C16 C 0.4833(6) 0.2353(5) 0.1971(4) 0.0404(15) Uani 1 1 d . . . . .
C17 C 0.4828(6) 0.1900(5) 0.2689(4) 0.0410(15) Uani 1 1 d . . . . .
C18 C 0.5162(6) 0.2552(6) 0.3527(4) 0.0474(17) Uani 1 1 d . . . . .
H18 H 0.540596 0.335220 0.365883 0.057 Uiso 1 1 calc R U . . .
C19 C 0.9132(9) 0.2432(6) 0.7770(6) 0.069(2) Uani 1 1 d . . . . .
C20 C 0.8830(6) 0.3399(5) 0.8380(4) 0.0477(17) Uani 1 1 d . . . . .
C21 C 0.8409(7) 0.3171(7) 0.9033(6) 0.067(2) Uani 1 1 d . . . . .
H21 H 0.832438 0.240870 0.908480 0.080 Uiso 1 1 calc R U . . .
C22 C 0.8129(7) 0.4080(9) 0.9585(5) 0.068(2) Uani 1 1 d . . . . .
H22 H 0.788805 0.394046 1.003175 0.082 Uiso 1 1 calc R U . . .
C23 C 0.8195(6) 0.5208(7) 0.9496(4) 0.0491(18) Uani 1 1 d . . . . .
C24 C 0.7996(7) 0.6180(10) 1.0162(4) 0.068(2) Uani 1 1 d . . . . .
C25 C 0.8417(6) 0.7524(6) 0.9416(4) 0.0519(18) Uani 1 1 d . . . . .
C26 C 0.8525(7) 0.8728(7) 0.9470(6) 0.073(3) Uani 1 1 d . . . . .
H26 H 0.850265 0.927433 0.995473 0.087 Uiso 1 1 calc R U . . .
C27 C 0.8660(7) 0.9075(6) 0.8818(7) 0.073(3) Uani 1 1 d . . . . .
H27 H 0.878335 0.987392 0.886386 0.087 Uiso 1 1 calc R U . . .
C28 C 0.8620(6) 0.8260(6) 0.8055(5) 0.056(2) Uani 1 1 d . . . . .
C29 C 0.8660(7) 0.8630(7) 0.7325(7) 0.069(3) Uani 1 1 d . . . . .
H29 H 0.879730 0.942577 0.736434 0.083 Uiso 1 1 calc R U . . .
C30 C 0.8500(8) 0.7842(8) 0.6589(7) 0.075(3) Uani 1 1 d . . . . .
H30 H 0.853971 0.809613 0.612460 0.090 Uiso 1 1 calc R U . . .
C31 C 0.8280(7) 0.6668(7) 0.6512(5) 0.059(2) Uani 1 1 d . . . . .
H31 H 0.814001 0.613348 0.599263 0.070 Uiso 1 1 calc R U . . .
C32 C 0.8266(6) 0.6277(5) 0.7193(4) 0.0434(16) Uani 1 1 d . . . . .
H32 H 0.811092 0.547511 0.712343 0.052 Uiso 1 1 calc R U . . .
C33 C 0.8473(6) 0.7028(5) 0.7989(4) 0.0380(15) Uani 1 1 d . . . . .
C34 C 0.8473(6) 0.6666(5) 0.8727(4) 0.0364(14) Uani 1 1 d . . . . .
C35 C 0.8510(5) 0.5466(5) 0.8820(3) 0.0344(14) Uani 1 1 d . . . . .
C36 C 0.8876(5) 0.4526(5) 0.8282(4) 0.0334(14) Uani 1 1 d . . . . .
H36 H 0.915462 0.466764 0.784935 0.040 Uiso 1 1 calc R U . . .
C37 C 0.1710(6) 0.4442(5) 0.6062(4) 0.067(2) Uani 1 1 d D U . . .
C38 C 0.1718(6) 0.5490(5) 0.6764(4) 0.0392(15) Uani 1 1 d . . . . .
C39 C 0.1618(6) 0.5337(6) 0.7522(4) 0.0496(18) Uani 1 1 d . . . . .
H39 H 0.155192 0.459077 0.760519 0.060 Uiso 1 1 calc R U . . .
C40 C 0.1619(6) 0.6318(6) 0.8141(4) 0.0511(18) Uani 1 1 d . . . . .
H40 H 0.155132 0.623543 0.865083 0.061 Uiso 1 1 calc R U . . .
C41 C 0.1720(6) 0.7425(5) 0.8019(4) 0.0370(14) Uani 1 1 d . . . . .
C42 C 0.1837(6) 0.8413(7) 0.8752(4) 0.0512(18) Uani 1 1 d . . . . .
C43 C 0.2198(6) 0.9683(5) 0.7916(4) 0.0472(17) Uani 1 1 d . . . . .
C44 C 0.2567(7) 1.0854(6) 0.7962(6) 0.065(2) Uani 1 1 d . . . . .
H44 H 0.277484 1.141964 0.847312 0.078 Uiso 1 1 calc R U . . .
C45 C 0.2617(7) 1.1150(6) 0.7270(6) 0.069(2) Uani 1 1 d . . . . .
H45 H 0.290628 1.191561 0.730931 0.082 Uiso 1 1 calc R U . . .
C46 C 0.2240(7) 1.0324(6) 0.6482(5) 0.059(2) Uani 1 1 d . . . . .
C47 C 0.2222(8) 1.0632(7) 0.5729(7) 0.072(3) Uani 1 1 d . . . . .
H47 H 0.254157 1.138547 0.576385 0.087 Uiso 1 1 calc R U . . .
C48 C 0.1756(10) 0.9861(8) 0.4964(7) 0.084(3) Uani 1 1 d . . . . .
H48 H 0.180603 1.006869 0.448522 0.100 Uiso 1 1 calc R U . . .
C49 C 0.1211(9) 0.8780(7) 0.4902(5) 0.073(2) Uani 1 1 d . . . . .
H49 H 0.080914 0.828415 0.437240 0.087 Uiso 1 1 calc R U . . .
C50 C 0.1243(7) 0.8407(6) 0.5600(4) 0.0513(18) Uani 1 1 d . . . . .
H50 H 0.088658 0.765459 0.553702 0.062 Uiso 1 1 calc R U . . .
C51 C 0.1808(6) 0.9147(5) 0.6418(4) 0.0443(16) Uani 1 1 d . . . . .
C52 C 0.1916(6) 0.8806(5) 0.7180(4) 0.0394(15) Uani 1 1 d . . . . .
C53 C 0.1790(5) 0.7588(5) 0.7251(4) 0.0331(13) Uani 1 1 d . . . . .
C54 C 0.1816(6) 0.6591(5) 0.6632(4) 0.0351(14) Uani 1 1 d . . . . .
H54 H 0.189961 0.666859 0.612454 0.042 Uiso 1 1 calc R U . . .
O1 O 0.4040(6) -0.1178(4) 0.1502(4) 0.091(2) Uani 1 1 d . . . . .
O2 O 0.4624(5) 0.0357(4) 0.1123(3) 0.0592(13) Uani 1 1 d . . . . .
O3 O 0.7692(6) 0.6032(7) 1.0755(3) 0.101(2) Uani 1 1 d . . . . .
O4 O 0.8236(5) 0.7271(5) 1.0125(3) 0.0715(16) Uani 1 1 d . . . . .
O5 O 0.1714(5) 0.8360(5) 0.9409(3) 0.0745(17) Uani 1 1 d . . . . .
O6 O 0.2198(5) 0.9488(4) 0.8671(3) 0.0585(13) Uani 1 1 d . . . . .
F1 F 0.5678(16) 0.2173(10) 0.5595(6) 0.136(5) Uani 0.692(16) 1 d D U P A 1
F2 F 0.4652(13) 0.3537(14) 0.5193(7) 0.161(7) Uani 0.692(16) 1 d D U P A 1
F3 F 0.6593(12) 0.3470(12) 0.5250(6) 0.131(5) Uani 0.692(16) 1 d D U P A 1
F1' F 0.4441(18) 0.261(3) 0.5254(16) 0.133(8) Uani 0.308(16) 1 d D U P A 2
F2' F 0.566(3) 0.3950(10) 0.5171(13) 0.129(9) Uani 0.308(16) 1 d D U P A 2
F3' F 0.644(2) 0.253(3) 0.5624(13) 0.133(10) Uani 0.308(16) 1 d D U P A 2
F4 F 0.9726(6) 0.1618(4) 0.8124(4) 0.115(2) Uani 1 1 d . . . . .
F5 F 0.9896(6) 0.2751(4) 0.7383(4) 0.111(2) Uani 1 1 d . . . . .
F6 F 0.8108(6) 0.1838(5) 0.7177(4) 0.111(2) Uani 1 1 d . . . . .
F7 F 0.188(2) 0.3473(9) 0.6307(9) 0.108(5) Uani 0.63(3) 1 d D U P B 1
F8 F 0.2641(16) 0.4590(11) 0.5731(11) 0.088(4) Uani 0.63(3) 1 d D U P B 1
F9 F 0.0637(12) 0.4244(14) 0.5430(10) 0.111(6) Uani 0.63(3) 1 d D U P B 1
F9' F 0.0553(13) 0.388(2) 0.576(2) 0.122(8) Uani 0.37(3) 1 d D U P B 2
F7' F 0.251(3) 0.370(2) 0.6325(16) 0.109(8) Uani 0.37(3) 1 d D U P B 2
F8' F 0.199(4) 0.4682(17) 0.5423(14) 0.103(7) Uani 0.37(3) 1 d D U P B 2

loop_
_atom_site_aniso_label
_atom_site_aniso_U_11
_atom_site_aniso_U_22
_atom_site_aniso_U_33
_atom_site_aniso_U_23
_atom_site_aniso_U_13
_atom_site_aniso_U_12
C1 0.140(10) 0.149(9) 0.049(6) 0.047(6) 0.051(6) 0.063(8)
C2 0.069(5) 0.087(6) 0.058(5) 0.037(4) 0.037(4) 0.030(4)
C3 0.092(7) 0.096(7) 0.093(7) 0.070(6) 0.042(6) 0.033(6)
C4 0.072(6) 0.067(6) 0.104(8) 0.042(6) 0.025(5) 0.012(4)
C5 0.038(4) 0.058(4) 0.068(5) 0.030(4) 0.015(3) 0.007(3)
C6 0.042(4) 0.057(5) 0.070(5) 0.007(4) 0.003(4) 0.011(4)
C7 0.037(4) 0.041(4) 0.040(4) 0.002(3) -0.001(3) -0.001(3)
C8 0.055(5) 0.076(6) 0.035(4) 0.011(4) 0.004(3) 0.016(4)
C9 0.058(5) 0.076(5) 0.034(4) 0.021(4) 0.018(3) 0.014(4)
C10 0.033(4) 0.058(4) 0.039(4) 0.019(3) 0.003(3) 0.002(3)
C11 0.057(5) 0.061(5) 0.059(5) 0.030(4) 0.006(4) -0.010(4)
C12 0.069(5) 0.032(4) 0.081(6) 0.016(4) -0.004(4) -0.013(3)
C13 0.062(5) 0.048(4) 0.054(5) 0.008(4) 0.005(4) -0.004(3)
C14 0.050(4) 0.041(4) 0.047(4) 0.012(3) 0.016(3) 0.000(3)
C15 0.031(3) 0.039(3) 0.033(3) 0.006(3) 0.004(3) 0.002(3)
C16 0.035(4) 0.039(4) 0.046(4) 0.010(3) 0.012(3) -0.001(3)
C17 0.040(4) 0.042(4) 0.047(4) 0.020(3) 0.017(3) 0.008(3)
C18 0.049(4) 0.059(4) 0.051(4) 0.027(3) 0.030(3) 0.017(3)
C19 0.079(6) 0.033(4) 0.092(6) 0.022(4) 0.019(5) -0.003(4)
C20 0.049(4) 0.037(4) 0.057(4) 0.020(3) 0.011(3) -0.007(3)
C21 0.057(5) 0.062(5) 0.087(6) 0.044(5) 0.012(5) -0.006(4)
C22 0.059(5) 0.110(7) 0.054(5) 0.048(5) 0.021(4) 0.000(5)
C23 0.038(4) 0.080(5) 0.031(4) 0.024(4) 0.005(3) -0.004(3)
C24 0.047(5) 0.127(8) 0.026(4) 0.013(4) 0.011(3) 0.009(5)
C25 0.037(4) 0.057(5) 0.053(4) -0.002(4) 0.014(3) 0.002(3)
C26 0.051(5) 0.050(5) 0.091(7) -0.027(5) 0.020(5) 0.004(4)
C27 0.040(4) 0.025(4) 0.142(9) 0.009(5) 0.021(5) 0.000(3)
C28 0.033(4) 0.032(4) 0.095(6) 0.009(4) 0.014(4) 0.002(3)
C29 0.050(5) 0.044(4) 0.141(9) 0.062(6) 0.041(5) 0.013(4)
C30 0.076(6) 0.082(6) 0.098(7) 0.060(6) 0.042(5) 0.022(5)
C31 0.072(5) 0.064(5) 0.058(5) 0.040(4) 0.027(4) 0.017(4)
C32 0.049(4) 0.036(3) 0.050(4) 0.015(3) 0.020(3) 0.002(3)
C33 0.029(3) 0.033(3) 0.056(4) 0.012(3) 0.018(3) 0.006(3)
C34 0.030(3) 0.034(3) 0.039(3) -0.001(3) 0.010(3) -0.001(3)
C35 0.023(3) 0.047(4) 0.030(3) 0.007(3) 0.005(2) -0.006(3)
C36 0.038(3) 0.030(3) 0.033(3) 0.007(3) 0.014(3) -0.005(3)
C37 0.089(6) 0.030(4) 0.065(5) -0.003(4) 0.012(5) 0.005(4)
C38 0.032(3) 0.032(3) 0.045(4) 0.004(3) 0.005(3) -0.003(3)
C39 0.048(4) 0.052(4) 0.054(4) 0.030(4) 0.012(3) -0.002(3)
C40 0.050(4) 0.075(5) 0.035(4) 0.023(4) 0.017(3) -0.001(4)
C41 0.030(3) 0.048(4) 0.032(3) 0.010(3) 0.008(3) -0.002(3)
C42 0.033(4) 0.077(5) 0.034(4) -0.003(3) 0.008(3) 0.015(3)
C43 0.045(4) 0.036(4) 0.049(4) -0.010(3) 0.014(3) 0.005(3)
C44 0.055(5) 0.036(4) 0.080(6) -0.016(4) 0.010(4) 0.011(3)
C45 0.062(5) 0.026(4) 0.106(7) 0.008(4) 0.014(5) 0.002(3)
C46 0.054(5) 0.031(4) 0.103(6) 0.025(4) 0.032(4) 0.014(3)
C47 0.085(6) 0.044(5) 0.115(8) 0.049(5) 0.046(6) 0.016(4)
C48 0.119(8) 0.071(6) 0.094(7) 0.060(6) 0.049(6) 0.028(6)
C49 0.103(7) 0.064(5) 0.059(5) 0.031(4) 0.023(5) 0.015(5)
C50 0.067(5) 0.041(4) 0.048(4) 0.013(3) 0.018(4) 0.009(3)
C51 0.038(4) 0.036(3) 0.060(4) 0.014(3) 0.014(3) 0.010(3)
C52 0.030(3) 0.033(3) 0.047(4) -0.002(3) 0.009(3) 0.002(3)
C53 0.030(3) 0.034(3) 0.034(3) 0.009(3) 0.006(3) 0.004(2)
C54 0.043(4) 0.029(3) 0.030(3) 0.003(3) 0.008(3) -0.002(3)
O1 0.088(5) 0.038(3) 0.122(5) 0.010(3) 0.005(4) -0.009(3)
O2 0.065(3) 0.041(3) 0.061(3) 0.000(2) 0.013(3) 0.008(2)
O3 0.090(5) 0.178(7) 0.042(3) 0.019(4) 0.037(3) 0.004(4)
O4 0.066(4) 0.091(4) 0.044(3) -0.014(3) 0.023(3) 0.006(3)
O5 0.079(4) 0.110(5) 0.032(3) 0.003(3) 0.024(3) 0.022(3)
O6 0.063(3) 0.058(3) 0.041(3) -0.015(2) 0.017(2) 0.007(2)
F1 0.197(14) 0.168(9) 0.061(6) 0.068(6) 0.034(8) 0.018(9)
F2 0.181(12) 0.191(14) 0.102(7) 0.002(9) 0.052(8) 0.127(11)
F3 0.168(11) 0.150(10) 0.060(6) 0.000(6) 0.034(7) 0.022(8)
F1' 0.163(17) 0.144(17) 0.102(14) 0.001(14) 0.077(13) 0.045(16)
F2' 0.21(2) 0.122(14) 0.054(10) 0.018(10) 0.043(16) 0.030(17)
F3' 0.128(17) 0.184(19) 0.071(12) 0.035(14) 0.004(13) 0.065(15)
F4 0.157(6) 0.047(3) 0.131(5) 0.029(3) 0.023(4) 0.035(3)
F5 0.158(6) 0.039(3) 0.161(6) -0.002(3) 0.107(5) 0.003(3)
F6 0.091(4) 0.097(4) 0.100(4) -0.023(3) 0.002(3) -0.016(3)
F7 0.200(13) 0.024(4) 0.103(8) 0.023(5) 0.041(9) 0.027(7)
F8 0.112(9) 0.080(7) 0.058(7) -0.019(5) 0.036(7) 0.007(6)
F9 0.117(9) 0.070(7) 0.072(8) -0.029(6) -0.043(6) 0.013(6)
F9' 0.123(14) 0.091(13) 0.098(15) -0.012(11) -0.014(11) -0.050(11)
F7' 0.107(14) 0.056(11) 0.122(14) -0.010(10) -0.005(11) 0.031(10)
F8' 0.181(18) 0.066(9) 0.043(10) -0.012(8) 0.026(12) 0.019(13)

loop_
_atom_type_symbol
_atom_type_description
_atom_type_scat_dispersion_real
_atom_type_scat_dispersion_imag
_atom_type_scat_source
C C 0.0033 0.0016 'International Tables Vol C Tables 4.2.6.8 and 6.1.1.4'
H H 0.0000 0.0000 'International Tables Vol C Tables 4.2.6.8 and 6.1.1.4'
O O 0.0106 0.0060 'International Tables Vol C Tables 4.2.6.8 and 6.1.1.4'
F F 0.0171 0.0103 'International Tables Vol C Tables 4.2.6.8 and 6.1.1.4'

loop_
_geom_angle_atom_site_label_1
_geom_angle_atom_site_label_2
_geom_angle_atom_site_label_3
_geom_angle
_geom_angle_site_symmetry_1
_geom_angle_site_symmetry_3
_geom_angle_publ_flag
F1 C1 F2 107.4(7) . . ?
F2' C1 F3' 106.2(9) . . ?
F1 C1 F3 105.3(7) . . ?
F2 C1 F3 105.2(8) . . ?
F2' C1 F1' 105.0(9) . . ?
F3' C1 F1' 104.8(8) . . ?
F1 C1 C2 111.2(9) . . ?
F2 C1 C2 114.8(8) . . ?
F2' C1 C2 119.2(11) . . ?
F3' C1 C2 118.4(13) . . ?
F3 C1 C2 112.3(8) . . ?
F1' C1 C2 101.2(12) . . ?
C18 C2 C3 119.9(8) . . ?
C18 C2 C1 118.3(7) . . ?
C3 C2 C1 121.8(7) . . ?
C4 C3 C2 120.4(7) . . ?
C4 C3 H3 119.8 . . ?
C2 C3 H3 119.8 . . ?
C3 C4 C5 120.0(8) . . ?
C3 C4 H4 120.0 . . ?
C5 C4 H4 120.0 . . ?
C4 C5 C17 121.6(8) . . ?
C4 C5 C6 117.1(7) . . ?
C17 C5 C6 121.2(6) . . ?
O1 C6 O2 117.6(8) . . ?
O1 C6 C5 126.2(8) . . ?
O2 C6 C5 116.1(6) . . ?
O2 C7 C16 122.2(6) . . ?
O2 C7 C8 113.1(6) . . ?
C16 C7 C8 124.6(6) . . ?
C9 C8 C7 118.1(7) . . ?
C9 C8 H8 120.9 . . ?
C7 C8 H8 120.9 . . ?
C8 C9 C10 123.2(7) . . ?
C8 C9 H9 118.4 . . ?
C10 C9 H9 118.4 . . ?
C11 C10 C9 122.2(6) . . ?
C11 C10 C15 119.5(6) . . ?
C9 C10 C15 118.2(6) . . ?
C12 C11 C10 121.8(7) . . ?
C12 C11 H11 119.1 . . ?
C10 C11 H11 119.1 . . ?
C11 C12 C13 119.2(7) . . ?
C11 C12 H12 120.4 . . ?
C13 C12 H12 120.4 . . ?
C14 C13 C12 121.6(7) . . ?
C14 C13 H13 119.2 . . ?
C12 C13 H13 119.2 . . ?
C13 C14 C15 121.4(6) . . ?
C13 C14 H14 119.3 . . ?
C15 C14 H14 119.3 . . ?
C14 C15 C10 116.4(6) . . ?
C14 C15 C16 124.6(6) . . ?
C10 C15 C16 119.0(6) . . ?
C7 C16 C15 115.9(6) . . ?
C7 C16 C17 117.9(6) . . ?
C15 C16 C17 126.2(6) . . ?
C18 C17 C5 116.2(6) . . ?
C18 C17 C16 126.1(6) . . ?
C5 C17 C16 117.6(6) . . ?
C2 C18 C17 121.8(7) . . ?
C2 C18 H18 119.1 . . ?
C17 C18 H18 119.1 . . ?
F5 C19 F6 106.4(8) . . ?
F5 C19 F4 104.7(8) . . ?
F6 C19 F4 104.1(6) . . ?
F5 C19 C20 114.5(6) . . ?
F6 C19 C20 113.7(7) . . ?
F4 C19 C20 112.6(7) . . ?
C36 C20 C21 119.8(7) . . ?
C36 C20 C19 119.8(6) . . ?
C21 C20 C19 120.3(7) . . ?
C22 C21 C20 119.0(7) . . ?
C22 C21 H21 120.5 . . ?
C20 C21 H21 120.5 . . ?
C21 C22 C23 121.2(7) . . ?
C21 C22 H22 119.4 . . ?
C23 C22 H22 119.4 . . ?
C22 C23 C35 121.9(7) . . ?
C22 C23 C24 118.7(7) . . ?
C35 C23 C24 119.3(7) . . ?
O3 C24 O4 118.6(8) . . ?
O3 C24 C23 123.6(10) . . ?
O4 C24 C23 117.8(6) . . ?
C34 C25 O4 122.8(6) . . ?
C34 C25 C26 123.8(7) . . ?
O4 C25 C26 113.4(7) . . ?
C27 C26 C25 118.8(7) . . ?
C27 C26 H26 120.6 . . ?
C25 C26 H26 120.6 . . ?
C26 C27 C28 121.7(7) . . ?
C26 C27 H27 119.1 . . ?
C28 C27 H27 119.1 . . ?
C27 C28 C33 119.4(7) . . ?
C27 C28 C29 122.0(7) . . ?
C33 C28 C29 118.5(7) . . ?
C30 C29 C28 120.8(7) . . ?
C30 C29 H29 119.6 . . ?
C28 C29 H29 119.6 . . ?
C29 C30 C31 120.8(8) . . ?
C29 C30 H30 119.6 . . ?
C31 C30 H30 119.6 . . ?
C32 C31 C30 120.3(8) . . ?
C32 C31 H31 119.8 . . ?
C30 C31 H31 119.8 . . ?
C31 C32 C33 122.8(6) . . ?
C31 C32 H32 118.6 . . ?
C33 C32 H32 118.6 . . ?
C32 C33 C28 116.6(6) . . ?
C32 C33 C34 125.2(5) . . ?
C28 C33 C34 118.1(6) . . ?
C25 C34 C33 117.3(6) . . ?
C25 C34 C35 116.3(6) . . ?
C33 C34 C35 126.3(5) . . ?
C23 C35 C36 116.1(6) . . ?
C23 C35 C34 119.3(6) . . ?
C36 C35 C34 124.6(5) . . ?
C20 C36 C35 121.7(6) . . ?
C20 C36 H36 119.2 . . ?
C35 C36 H36 119.2 . . ?
F9' C37 F7' 107.2(8) . . ?
F9' C37 F8' 106.8(8) . . ?
F7' C37 F8' 106.7(8) . . ?
F7 C37 F9 107.2(6) . . ?
F7 C37 F8 106.6(7) . . ?
F9 C37 F8 105.3(6) . . ?
F7 C37 C38 112.8(8) . . ?
F9' C37 C38 108.5(12) . . ?
F7' C37 C38 111.9(12) . . ?
F8' C37 C38 115.3(10) . . ?
F9 C37 C38 113.1(7) . . ?
F8 C37 C38 111.3(7) . . ?
C54 C38 C39 121.5(6) . . ?
C54 C38 C37 118.3(5) . . ?
C39 C38 C37 120.2(6) . . ?
C40 C39 C38 118.1(6) . . ?
C40 C39 H39 120.9 . . ?
C38 C39 H39 120.9 . . ?
C39 C40 C41 121.0(6) . . ?
C39 C40 H40 119.5 . . ?
C41 C40 H40 119.5 . . ?
C40 C41 C53 121.3(6) . . ?
C40 C41 C42 116.3(6) . . ?
C53 C41 C42 122.3(6) . . ?
O5 C42 O6 118.0(7) . . ?
O5 C42 C41 126.7(8) . . ?
O6 C42 C41 115.1(6) . . ?
O6 C43 C52 123.3(6) . . ?
O6 C43 C44 114.2(6) . . ?
C52 C43 C44 122.4(7) . . ?
C45 C44 C43 119.8(7) . . ?
C45 C44 H44 120.1 . . ?
C43 C44 H44 120.1 . . ?
C44 C45 C46 121.1(7) . . ?
C44 C45 H45 119.5 . . ?
C46 C45 H45 119.5 . . ?
C45 C46 C47 122.2(7) . . ?
C45 C46 C51 119.8(7) . . ?
C47 C46 C51 118.0(8) . . ?
C48 C47 C46 122.1(7) . . ?
C48 C47 H47 119.0 . . ?
C46 C47 H47 119.0 . . ?
C47 C48 C49 119.4(8) . . ?
C47 C48 H48 120.3 . . ?
C49 C48 H48 120.3 . . ?
C48 C49 C50 121.5(8) . . ?
C48 C49 H49 119.3 . . ?
C50 C49 H49 119.3 . . ?
C49 C50 C51 121.1(7) . . ?
C49 C50 H50 119.4 . . ?
C51 C50 H50 119.4 . . ?
C50 C51 C46 117.2(6) . . ?
C50 C51 C52 124.4(6) . . ?
C46 C51 C52 118.3(6) . . ?
C43 C52 C51 117.6(6) . . ?
C43 C52 C53 116.6(6) . . ?
C51 C52 C53 125.7(5) . . ?
C54 C53 C41 117.3(5) . . ?
C54 C53 C52 124.8(5) . . ?
C41 C53 C52 117.7(5) . . ?
C38 C54 C53 120.6(5) . . ?
C38 C54 H54 119.7 . . ?
C53 C54 H54 119.7 . . ?
C6 O2 C7 123.0(6) . . ?
C24 O4 C25 122.2(6) . . ?
C42 O6 C43 123.0(5) . . ?

loop_
_geom_bond_atom_site_label_1
_geom_bond_atom_site_label_2
_geom_bond_distance
_geom_bond_site_symmetry_2
_geom_bond_publ_flag
C1 F1 1.313(8) . ?
C1 F2 1.314(8) . ?
C1 F2' 1.316(9) . ?
C1 F3' 1.317(9) . ?
C1 F3 1.328(8) . ?
C1 F1' 1.333(9) . ?
C1 C2 1.496(13) . ?
C2 C18 1.384(9) . ?
C2 C3 1.389(12) . ?
C3 C4 1.359(13) . ?
C3 H3 0.9300 . ?
C4 C5 1.387(11) . ?
C4 H4 0.9300 . ?
C5 C17 1.421(9) . ?
C5 C6 1.472(11) . ?
C6 O1 1.214(8) . ?
C6 O2 1.364(9) . ?
C7 O2 1.380(7) . ?
C7 C16 1.384(9) . ?
C7 C8 1.393(9) . ?
C8 C9 1.330(10) . ?
C8 H8 0.9300 . ?
C9 C10 1.410(10) . ?
C9 H9 0.9300 . ?
C10 C11 1.402(9) . ?
C10 C15 1.438(8) . ?
C11 C12 1.353(11) . ?
C11 H11 0.9300 . ?
C12 C13 1.390(10) . ?
C12 H12 0.9300 . ?
C13 C14 1.358(9) . ?
C13 H13 0.9300 . ?
C14 C15 1.421(9) . ?
C14 H14 0.9300 . ?
C15 C16 1.447(8) . ?
C16 C17 1.462(8) . ?
C17 C18 1.397(9) . ?
C18 H18 0.9300 . ?
C19 F5 1.309(9) . ?
C19 F6 1.320(9) . ?
C19 F4 1.340(8) . ?
C19 C20 1.467(11) . ?
C20 C36 1.382(8) . ?
C20 C21 1.410(10) . ?
C21 C22 1.355(11) . ?
C21 H21 0.9300 . ?
C22 C23 1.378(10) . ?
C22 H22 0.9300 . ?
C23 C35 1.402(8) . ?
C23 C24 1.481(11) . ?
C24 O3 1.210(8) . ?
C24 O4 1.328(10) . ?
C25 C34 1.378(9) . ?
C25 O4 1.390(9) . ?
C25 C26 1.400(10) . ?
C26 C27 1.329(12) . ?
C26 H26 0.9300 . ?
C27 C28 1.417(12) . ?
C27 H27 0.9300 . ?
C28 C33 1.432(8) . ?
C28 C29 1.437(11) . ?
C29 C30 1.342(12) . ?
C29 H29 0.9300 . ?
C30 C31 1.368(11) . ?
C30 H30 0.9300 . ?
C31 C32 1.363(8) . ?
C31 H31 0.9300 . ?
C32 C33 1.392(9) . ?
C32 H32 0.9300 . ?
C33 C34 1.435(8) . ?
C34 C35 1.462(8) . ?
C35 C36 1.409(8) . ?
C36 H36 0.9300 . ?
C37 F7 1.310(7) . ?
C37 F9' 1.313(8) . ?
C37 F7' 1.316(8) . ?
C37 F8' 1.317(8) . ?
C37 F9 1.319(7) . ?
C37 F8 1.330(7) . ?
C37 C38 1.504(9) . ?
C38 C54 1.378(8) . ?
C38 C39 1.394(9) . ?
C39 C40 1.371(10) . ?
C39 H39 0.9300 . ?
C40 C41 1.378(9) . ?
C40 H40 0.9300 . ?
C41 C53 1.404(8) . ?
C41 C42 1.469(9) . ?
C42 O5 1.194(8) . ?
C42 O6 1.370(9) . ?
C43 O6 1.373(8) . ?
C43 C52 1.378(8) . ?
C43 C44 1.408(10) . ?
C44 C45 1.335(11) . ?
C44 H44 0.9300 . ?
C45 C46 1.408(11) . ?
C45 H45 0.9300 . ?
C46 C47 1.422(11) . ?
C46 C51 1.425(9) . ?
C47 C48 1.354(12) . ?
C47 H47 0.9300 . ?
C48 C49 1.363(11) . ?
C48 H48 0.9300 . ?
C49 C50 1.369(9) . ?
C49 H49 0.9300 . ?
C50 C51 1.415(9) . ?
C50 H50 0.9300 . ?
C51 C52 1.437(9) . ?
C52 C53 1.478(8) . ?
C53 C54 1.390(8) . ?
C54 H54 0.9300 . ?

loop_
_geom_hbond_atom_site_label_D
_geom_hbond_atom_site_label_H
_geom_hbond_atom_site_label_A
_geom_hbond_distance_DH
_geom_hbond_distance_HA
_geom_hbond_distance_DA
_geom_hbond_angle_DHA
_geom_hbond_site_symmetry_A
_geom_hbond_publ_flag
C8 H8 O2 0.93 2.57 3.496(9) 172.2 2_655 yes
C8 H8 O2 0.93 2.57 3.496(9) 172.2 2_655 yes

loop_
_geom_torsion_atom_site_label_1
_geom_torsion_atom_site_label_2
_geom_torsion_atom_site_label_3
_geom_torsion_atom_site_label_4
_geom_torsion
_geom_torsion_site_symmetry_1
_geom_torsion_site_symmetry_2
_geom_torsion_site_symmetry_3
_geom_torsion_site_symmetry_4
_geom_torsion_publ_flag
F1 C1 C2 C18 -167.4(10) . . . . ?
F2 C1 C2 C18 70.4(12) . . . . ?
F2' C1 C2 C18 8(2) . . . . ?
F3' C1 C2 C18 -123.5(18) . . . . ?
F3 C1 C2 C18 -49.7(11) . . . . ?
F1' C1 C2 C18 122.7(16) . . . . ?
F1 C1 C2 C3 14.6(12) . . . . ?
F2 C1 C2 C3 -107.7(12) . . . . ?
F2' C1 C2 C3 -169.7(19) . . . . ?
F3' C1 C2 C3 58(2) . . . . ?
F3 C1 C2 C3 132.2(10) . . . . ?
F1' C1 C2 C3 -55.3(17) . . . . ?
C18 C2 C3 C4 4.3(13) . . . . ?
C1 C2 C3 C4 -177.7(8) . . . . ?
C2 C3 C4 C5 -3.0(13) . . . . ?
C3 C4 C5 C17 -1.5(12) . . . . ?
C3 C4 C5 C6 174.3(8) . . . . ?
C4 C5 C6 O1 6.9(11) . . . . ?
C17 C5 C6 O1 -177.2(7) . . . . ?
C4 C5 C6 O2 -168.3(6) . . . . ?
C17 C5 C6 O2 7.5(10) . . . . ?
O2 C7 C8 C9 179.5(6) . . . . ?
C16 C7 C8 C9 -3.0(10) . . . . ?
C7 C8 C9 C10 -3.5(11) . . . . ?
C8 C9 C10 C11 -173.6(7) . . . . ?
C8 C9 C10 C15 1.8(10) . . . . ?
C9 C10 C11 C12 172.9(7) . . . . ?
C15 C10 C11 C12 -2.4(10) . . . . ?
C10 C11 C12 C13 -1.3(11) . . . . ?
C11 C12 C13 C14 3.7(11) . . . . ?
C12 C13 C14 C15 -2.3(11) . . . . ?
C13 C14 C15 C10 -1.3(9) . . . . ?
C13 C14 C15 C16 -179.0(6) . . . . ?
C11 C10 C15 C14 3.6(9) . . . . ?
C9 C10 C15 C14 -171.9(6) . . . . ?
C11 C10 C15 C16 -178.5(6) . . . . ?
C9 C10 C15 C16 5.9(9) . . . . ?
O2 C7 C16 C15 -172.4(5) . . . . ?
C8 C7 C16 C15 10.3(9) . . . . ?
O2 C7 C16 C17 8.1(9) . . . . ?
C8 C7 C16 C17 -169.2(6) . . . . ?
C14 C15 C16 C7 166.2(6) . . . . ?
C10 C15 C16 C7 -11.4(8) . . . . ?
C14 C15 C16 C17 -14.3(10) . . . . ?
C10 C15 C16 C17 168.0(6) . . . . ?
C4 C5 C17 C18 4.4(10) . . . . ?
C6 C5 C17 C18 -171.2(6) . . . . ?
C4 C5 C17 C16 -179.0(6) . . . . ?
C6 C5 C17 C16 5.4(9) . . . . ?
C7 C16 C17 C18 163.2(6) . . . . ?
C15 C16 C17 C18 -16.3(10) . . . . ?
C7 C16 C17 C5 -13.0(9) . . . . ?
C15 C16 C17 C5 167.5(6) . . . . ?
C3 C2 C18 C17 -1.2(11) . . . . ?
C1 C2 C18 C17 -179.2(7) . . . . ?
C5 C17 C18 C2 -3.1(10) . . . . ?
C16 C17 C18 C2 -179.3(6) . . . . ?
F5 C19 C20 C36 26.2(11) . . . . ?
F6 C19 C20 C36 -96.3(8) . . . . ?
F4 C19 C20 C36 145.6(7) . . . . ?
F5 C19 C20 C21 -158.2(7) . . . . ?
F6 C19 C20 C21 79.3(9) . . . . ?
F4 C19 C20 C21 -38.8(10) . . . . ?
C36 C20 C21 C22 -3.9(11) . . . . ?
C19 C20 C21 C22 -179.6(8) . . . . ?
C20 C21 C22 C23 2.9(12) . . . . ?
C21 C22 C23 C35 2.2(11) . . . . ?
C21 C22 C23 C24 -174.4(7) . . . . ?
C22 C23 C24 O3 -5.2(11) . . . . ?
C35 C23 C24 O3 178.1(7) . . . . ?
C22 C23 C24 O4 170.9(7) . . . . ?
C35 C23 C24 O4 -5.8(10) . . . . ?
C34 C25 C26 C27 1.6(12) . . . . ?
O4 C25 C26 C27 -177.9(7) . . . . ?
C25 C26 C27 C28 3.8(12) . . . . ?
C26 C27 C28 C33 -2.1(11) . . . . ?
C26 C27 C28 C29 174.8(7) . . . . ?
C27 C28 C29 C30 -173.7(7) . . . . ?
C33 C28 C29 C30 3.2(11) . . . . ?
C28 C29 C30 C31 0.8(13) . . . . ?
C29 C30 C31 C32 -2.4(12) . . . . ?
C30 C31 C32 C33 -0.2(11) . . . . ?
C31 C32 C33 C28 4.1(10) . . . . ?
C31 C32 C33 C34 -179.8(6) . . . . ?
C27 C28 C33 C32 171.5(6) . . . . ?
C29 C28 C33 C32 -5.4(9) . . . . ?
C27 C28 C33 C34 -4.8(9) . . . . ?
C29 C28 C33 C34 178.2(6) . . . . ?
O4 C25 C34 C33 171.1(6) . . . . ?
C26 C25 C34 C33 -8.4(10) . . . . ?
O4 C25 C34 C35 -8.2(9) . . . . ?
C26 C25 C34 C35 172.3(6) . . . . ?
C32 C33 C34 C25 -166.3(6) . . . . ?
C28 C33 C34 C25 9.7(8) . . . . ?
C32 C33 C34 C35 12.8(9) . . . . ?
C28 C33 C34 C35 -171.2(6) . . . . ?
C22 C23 C35 C36 -5.9(9) . . . . ?
C24 C23 C35 C36 170.7(6) . . . . ?
C22 C23 C35 C34 175.6(6) . . . . ?
C24 C23 C35 C34 -7.8(9) . . . . ?
C25 C34 C35 C23 14.5(8) . . . . ?
C33 C34 C35 C23 -164.7(6) . . . . ?
C25 C34 C35 C36 -163.9(6) . . . . ?
C33 C34 C35 C36 16.9(9) . . . . ?
C21 C20 C36 C35 0.0(10) . . . . ?
C19 C20 C36 C35 175.7(6) . . . . ?
C23 C35 C36 C20 4.8(8) . . . . ?
C34 C35 C36 C20 -176.8(6) . . . . ?
F7 C37 C38 C54 166.9(12) . . . . ?
F9' C37 C38 C54 -109.8(19) . . . . ?
F7' C37 C38 C54 132.1(19) . . . . ?
F8' C37 C38 C54 10(2) . . . . ?
F9 C37 C38 C54 -71.3(14) . . . . ?
F8 C37 C38 C54 47.1(13) . . . . ?
F7 C37 C38 C39 -13.6(14) . . . . ?
F9' C37 C38 C39 69.7(19) . . . . ?
F7' C37 C38 C39 -48(2) . . . . ?
F8' C37 C38 C39 -171(2) . . . . ?
F9 C37 C38 C39 108.2(14) . . . . ?
F8 C37 C38 C39 -133.4(12) . . . . ?
C54 C38 C39 C40 0.0(10) . . . . ?
C37 C38 C39 C40 -179.5(6) . . . . ?
C38 C39 C40 C41 -0.2(10) . . . . ?
C39 C40 C41 C53 1.7(10) . . . . ?
C39 C40 C41 C42 -174.3(6) . . . . ?
C40 C41 C42 O5 -8.8(10) . . . . ?
C53 C41 C42 O5 175.3(6) . . . . ?
C40 C41 C42 O6 167.1(6) . . . . ?
C53 C41 C42 O6 -8.8(9) . . . . ?
O6 C43 C44 C45 179.3(7) . . . . ?
C52 C43 C44 C45 1.9(11) . . . . ?
C43 C44 C45 C46 3.5(12) . . . . ?
C44 C45 C46 C47 176.7(7) . . . . ?
C44 C45 C46 C51 -0.6(11) . . . . ?
C45 C46 C47 C48 -174.2(8) . . . . ?
C51 C46 C47 C48 3.2(12) . . . . ?
C46 C47 C48 C49 4.2(14) . . . . ?
C47 C48 C49 C50 -6.9(14) . . . . ?
C48 C49 C50 C51 2.0(12) . . . . ?
C49 C50 C51 C46 5.3(10) . . . . ?
C49 C50 C51 C52 -177.8(7) . . . . ?
C45 C46 C51 C50 169.8(7) . . . . ?
C47 C46 C51 C50 -7.7(10) . . . . ?
C45 C46 C51 C52 -7.3(10) . . . . ?
C47 C46 C51 C52 175.2(6) . . . . ?
O6 C43 C52 C51 173.1(6) . . . . ?
C44 C43 C52 C51 -9.7(10) . . . . ?
O6 C43 C52 C53 -8.7(9) . . . . ?
C44 C43 C52 C53 168.5(6) . . . . ?
C50 C51 C52 C43 -164.7(6) . . . . ?
C46 C51 C52 C43 12.1(9) . . . . ?
C50 C51 C52 C53 17.2(10) . . . . ?
C46 C51 C52 C53 -165.9(6) . . . . ?
C40 C41 C53 C54 -3.0(9) . . . . ?
C42 C41 C53 C54 172.8(6) . . . . ?
C40 C41 C53 C52 -179.1(6) . . . . ?
C42 C41 C53 C52 -3.3(8) . . . . ?
C43 C52 C53 C54 -163.9(6) . . . . ?
C51 C52 C53 C54 14.2(9) . . . . ?
C43 C52 C53 C41 11.9(8) . . . . ?
C51 C52 C53 C41 -170.0(6) . . . . ?
C39 C38 C54 C53 -1.4(9) . . . . ?
C37 C38 C54 C53 178.1(5) . . . . ?
C41 C53 C54 C38 2.8(8) . . . . ?
C52 C53 C54 C38 178.6(6) . . . . ?
O1 C6 O2 C7 171.0(6) . . . . ?
C5 C6 O2 C7 -13.4(9) . . . . ?
C16 C7 O2 C6 5.8(9) . . . . ?
C8 C7 O2 C6 -176.6(6) . . . . ?
O3 C24 O4 C25 -170.9(7) . . . . ?
C23 C24 O4 C25 12.8(10) . . . . ?
C34 C25 O4 C24 -5.8(10) . . . . ?
C26 C25 O4 C24 173.7(7) . . . . ?
O5 C42 O6 C43 -170.8(6) . . . . ?
C41 C42 O6 C43 12.9(8) . . . . ?
C52 C43 O6 C42 -4.3(10) . . . . ?
C44 C43 O6 C42 178.3(6) . . . . ?
